data_7009058
loop_
_publ_author_name
'Evans, William J.'
'Johnston, Matthew A.'
'Clark, Robert D.'
'Ziller, Joseph W.'

_publ_section_title
;
 Variability of (ring centroid)--Ln--(ring centroid) angles in the
 mixed ligand C5Me5/C8H8 complexes (C5Me5)Ln(C8H8) and
 [(C5Me5)Yb(THF)](\m-\h8&#x2236;\h8-C8H8)[Yb(C5Me5)]
;
_journal_issue 10
_journal_name_full 'Journal of the Chemical Society, Dalton Transactions'
_journal_page_first 1609
_journal_paper_doi 10.1039/a908412f
_journal_year 2000
_chemical_formula_sum 'C32 H46 O Yb2'
_chemical_formula_weight 792.77
_chemical_name_systematic
; 
 ? 
;
_space_group_IT_number 61
_symmetry_space_group_name_Hall '-P 2ac 2ab'
_symmetry_space_group_name_H-M 'P b c a'
_atom_sites_solution_hydrogens geom
_atom_sites_solution_primary direct
_atom_sites_solution_secondary difmap
_audit_creation_method SHELXTL
_cell_angle_alpha 90.00
_cell_angle_beta 90.00
_cell_angle_gamma 90.00
_cell_formula_units_Z 8
_cell_length_a 16.7103(8)
_cell_length_b 14.8166(7)
_cell_length_c 25.1683(12)
_cell_measurement_temperature 158
_cell_volume 6231.4(5)
_diffrn_ambient_temperature 158
_diffrn_radiation_monochromator graphite
_diffrn_radiation_type MoK\a
_diffrn_radiation_wavelength 0.71073
_diffrn_reflns_av_R_equivalents 0.0622
_diffrn_reflns_av_sigmaI/netI 0.0478
_diffrn_reflns_limit_h_max 21
_diffrn_reflns_limit_h_min -21
_diffrn_reflns_limit_k_max 19
_diffrn_reflns_limit_k_min -12
_diffrn_reflns_limit_l_max 33
_diffrn_reflns_limit_l_min -26
_diffrn_reflns_number 37215
_diffrn_reflns_theta_max 28.38
_diffrn_reflns_theta_min 1.62
_exptl_absorpt_coefficient_mu 5.986
_exptl_crystal_density_diffrn 1.690
_exptl_crystal_F_000 3088
_exptl_crystal_size_max 0.21
_exptl_crystal_size_mid 0.20
_exptl_crystal_size_min 0.18
_refine_diff_density_max 1.725
_refine_diff_density_min -2.004
_refine_diff_density_rms 0.164
_refine_ls_extinction_method none
_refine_ls_goodness_of_fit_all 1.063
_refine_ls_goodness_of_fit_obs 1.155
_refine_ls_hydrogen_treatment constr
_refine_ls_matrix_type full
_refine_ls_number_parameters 301
_refine_ls_number_reflns 7621
_refine_ls_number_restraints 0
_refine_ls_restrained_S_all 1.063
_refine_ls_restrained_S_obs 1.155
_refine_ls_R_factor_all 0.0670
_refine_ls_R_factor_obs 0.0404
_refine_ls_shift/esd_max 0.005
_refine_ls_shift/esd_mean 0.000
_refine_ls_structure_factor_coef Fsqd
_refine_ls_weighting_details 'w=1/[\s^2^(Fo^2^)+(0.0571P)^2^+0.3105P] where P=(Fo^2^+2Fc^2^)/3'
_refine_ls_weighting_scheme calc
_refine_ls_wR_factor_all 0.1085
_refine_ls_wR_factor_obs 0.0998
_reflns_number_observed 5523
_reflns_number_total 7621
_reflns_observed_criterion >2sigma(I)
_cod_data_source_file a908412f.txt
_cod_data_source_block maj7
_cod_depositor_comments
;
The following automatic conversions were performed:

'_refine_ls_weighting_scheme' value 'calc
w=1/[\s^2^(Fo^2^)+(0.0571P)^2^+0.3105P] where P=(Fo^2^+2Fc^2^)/3' was
changed to 'calc'. New tag '_refine_ls_weighting_details' was
created. The value of the new tag was set to
'w=1/[\s^2^(Fo^2^)+(0.0571P)^2^+0.3105P] where P=(Fo^2^+2Fc^2^)/3'.

Automatic conversion script
Id: cif_fix_values 3143 2015-03-26 13:38:13Z robertas 
;
_cod_database_code 7009058

loop_
_symmetry_equiv_pos_as_xyz
'x, y, z'
'-x+1/2, -y, z+1/2'
'-x, y+1/2, -z+1/2'
'x+1/2, -y+1/2, -z'
'-x, -y, -z'
'x-1/2, y, -z-1/2'
'x, -y-1/2, z-1/2'
'-x-1/2, y-1/2, z'

loop_
_atom_site_aniso_label
_atom_site_aniso_U_11
_atom_site_aniso_U_22
_atom_site_aniso_U_33
_atom_site_aniso_U_23
_atom_site_aniso_U_13
_atom_site_aniso_U_12
Yb1 0.02541(13) 0.03243(14) 0.02791(13) 0.00219(9) -0.00440(9) 0.00249(9)
Yb2 0.0398(2) 0.0476(2) 0.0395(2) 0.00213(12) -0.01764(12) 0.00121(12)
C11 0.035(3) 0.031(3) 0.036(3) 0.005(2) -0.011(3) -0.002(2)
C12 0.035(3) 0.037(3) 0.032(3) 0.004(2) -0.008(2) -0.002(2)
C13 0.035(3) 0.029(3) 0.043(3) 0.003(2) -0.016(3) 0.000(2)
C14 0.036(3) 0.038(3) 0.032(3) 0.007(2) -0.008(3) -0.001(2)
C15 0.042(3) 0.041(3) 0.035(3) 0.000(3) -0.010(3) 0.002(3)
C16 0.056(4) 0.042(4) 0.067(5) 0.013(3) -0.015(4) -0.008(3)
C17 0.049(4) 0.069(5) 0.037(4) 0.004(3) 0.003(3) -0.004(3)
C18 0.048(4) 0.033(3) 0.072(5) -0.008(3) -0.009(3) 0.000(3)
C19 0.053(4) 0.059(4) 0.050(4) 0.019(3) 0.002(3) -0.006(3)
C20 0.062(5) 0.053(4) 0.061(5) -0.015(4) -0.001(4) 0.013(4)
C21 0.046(4) 0.064(5) 0.050(4) 0.012(4) -0.014(3) -0.020(4)
C22 0.029(4) 0.131(9) 0.042(4) 0.006(5) -0.001(3) -0.001(4)
C23 0.043(4) 0.118(8) 0.062(5) -0.046(5) -0.025(4) 0.044(5)
C24 0.089(7) 0.032(4) 0.083(6) -0.018(4) -0.063(6) 0.031(4)
C25 0.068(5) 0.048(4) 0.068(5) 0.029(4) -0.039(4) -0.029(4)
C26 0.040(4) 0.090(6) 0.030(3) 0.014(3) -0.002(3) -0.006(4)
C27 0.056(5) 0.069(5) 0.041(4) -0.013(4) -0.006(3) 0.028(4)
C28 0.074(5) 0.033(4) 0.052(4) -0.005(3) -0.028(4) 0.004(3)
C29 0.061(4) 0.050(4) 0.038(4) -0.009(3) 0.003(3) 0.003(3)
C30 0.064(5) 0.035(3) 0.052(4) -0.009(3) -0.005(3) 0.007(3)
C31 0.071(6) 0.055(5) 0.075(6) -0.001(4) 0.013(4) -0.004(4)
C32 0.037(4) 0.053(4) 0.064(5) 0.001(3) -0.001(3) 0.004(3)

loop_
_atom_site_label
_atom_site_type_symbol
_atom_site_fract_x
_atom_site_fract_y
_atom_site_fract_z
_atom_site_U_iso_or_equiv
_atom_site_thermal_displace_type
_atom_site_occupancy
_atom_site_calc_flag
_atom_site_refinement_flags
_atom_site_disorder_group
Yb1 Yb 0.097819(14) 0.33608(2) 0.342744(9) 0.02858(8) Uani 1 d . .
Yb2 Yb 0.24533(2) 0.32101(2) 0.465967(11) 0.04229(10) Uani 1 d . .
O1 O 0.0318(3) 0.1922(3) 0.3258(2) 0.0393(9) Uiso 1 d . .
C1 C 0.1076(7) 0.4746(9) 0.2725(5) 0.028(2) Uiso 0.50 d P 1
C2 C 0.0837(9) 0.3993(11) 0.2440(5) 0.032(3) Uiso 0.50 d P 1
C3 C 0.0080(10) 0.3763(9) 0.2584(6) 0.035(3) Uiso 0.50 d P 1
C4 C -0.0166(8) 0.4323(10) 0.2972(5) 0.032(3) Uiso 0.50 d P 1
C5 C 0.0442(8) 0.4986(7) 0.3074(4) 0.024(2) Uiso 0.50 d P 1
C6 C 0.1836(11) 0.5301(12) 0.2641(8) 0.081(5) Uiso 0.50 d P 1
H6A H 0.1851(11) 0.5797(12) 0.2898(8) 0.122 Uiso 0.50 calc PR 1
H6B H 0.1839(11) 0.5547(12) 0.2279(8) 0.122 Uiso 0.50 calc PR 1
H6C H 0.2306(11) 0.4914(12) 0.2691(8) 0.122 Uiso 0.50 calc PR 1
C7 C -0.0340(12) 0.3028(13) 0.2283(8) 0.084(5) Uiso 0.50 d P 1
H7A H 0.0031(12) 0.2757(13) 0.2026(8) 0.126 Uiso 0.50 calc PR 1
H7B H -0.0800(12) 0.3282(13) 0.2093(8) 0.126 Uiso 0.50 calc PR 1
H7C H -0.0525(12) 0.2564(13) 0.2532(8) 0.126 Uiso 0.50 calc PR 1
C8 C 0.1402(14) 0.3590(14) 0.2017(9) 0.099(6) Uiso 0.50 d P 1
H8A H 0.1909(14) 0.3923(14) 0.2017(9) 0.148 Uiso 0.50 calc PR 1
H8B H 0.1151(14) 0.3638(14) 0.1666(9) 0.148 Uiso 0.50 calc PR 1
H8C H 0.1504(14) 0.2954(14) 0.2099(9) 0.148 Uiso 0.50 calc PR 1
C9 C -0.0957(13) 0.4309(16) 0.3193(9) 0.103(7) Uiso 0.50 d P 1
H9A H -0.1002(13) 0.4776(16) 0.3467(9) 0.154 Uiso 0.50 calc PR 1
H9B H -0.1061(13) 0.3716(16) 0.3351(9) 0.154 Uiso 0.50 calc PR 1
H9C H -0.1350(13) 0.4425(16) 0.2912(9) 0.154 Uiso 0.50 calc PR 1
C10 C 0.0423(12) 0.5791(12) 0.3432(7) 0.081(5) Uiso 0.50 d P 1
H10A H -0.0082(12) 0.5798(12) 0.3630(7) 0.121 Uiso 0.50 calc PR 1
H10B H 0.0467(12) 0.6343(12) 0.3220(7) 0.121 Uiso 0.50 calc PR 1
H10C H 0.0872(12) 0.5759(12) 0.3682(7) 0.121 Uiso 0.50 calc PR 1
C1B C 0.0788(9) 0.4917(8) 0.2929(6) 0.032(2) Uiso 0.50 d P 2
C2B C 0.1095(8) 0.4323(12) 0.2537(6) 0.038(3) Uiso 0.50 d P 2
C3B C 0.0496(10) 0.3693(8) 0.2440(5) 0.030(2) Uiso 0.50 d P 2
C4B C -0.0151(8) 0.3862(9) 0.2749(6) 0.029(3) Uiso 0.50 d P 2
C5B C 0.0002(8) 0.4649(9) 0.3064(5) 0.029(3) Uiso 0.50 d P 2
C6B C 0.1177(14) 0.5764(15) 0.3114(9) 0.102(7) Uiso 0.50 d P 2
H6B1 H 0.0843(14) 0.6050(15) 0.3386(9) 0.153 Uiso 0.50 calc PR 2
H6B2 H 0.1242(14) 0.6178(15) 0.2813(9) 0.153 Uiso 0.50 calc PR 2
H6B3 H 0.1704(14) 0.5624(15) 0.3264(9) 0.153 Uiso 0.50 calc PR 2
C7B C 0.1903(13) 0.4441(14) 0.2302(9) 0.098(6) Uiso 0.50 d P 2
H7B1 H 0.2165(13) 0.4963(14) 0.2466(9) 0.146 Uiso 0.50 calc PR 2
H7B2 H 0.1853(13) 0.4540(14) 0.1919(9) 0.146 Uiso 0.50 calc PR 2
H7B3 H 0.2223(13) 0.3898(14) 0.2367(9) 0.146 Uiso 0.50 calc PR 2
C8B C 0.0635(13) 0.2984(13) 0.2021(8) 0.087(5) Uiso 0.50 d P 2
H8B1 H 0.1174(13) 0.3055(13) 0.1873(8) 0.130 Uiso 0.50 calc PR 2
H8B2 H 0.0238(13) 0.3054(13) 0.1737(8) 0.130 Uiso 0.50 calc PR 2
H8B3 H 0.0583(13) 0.2383(13) 0.2180(8) 0.130 Uiso 0.50 calc PR 2
C9B C -0.0889(11) 0.3289(11) 0.2656(7) 0.068(5) Uiso 0.50 d P 2
H9B1 H -0.1312(11) 0.3473(11) 0.2902(7) 0.103 Uiso 0.50 calc PR 2
H9B2 H -0.0757(11) 0.2652(11) 0.2715(7) 0.103 Uiso 0.50 calc PR 2
H9B3 H -0.1074(11) 0.3370(11) 0.2289(7) 0.103 Uiso 0.50 calc PR 2
C10B C -0.0661(12) 0.4975(14) 0.3412(7) 0.084(5) Uiso 0.50 d P 2
H10D H -0.1118(12) 0.4564(14) 0.3382(7) 0.125 Uiso 0.50 calc PR 2
H10E H -0.0823(12) 0.5582(14) 0.3300(7) 0.125 Uiso 0.50 calc PR 2
H10F H -0.0477(12) 0.4993(14) 0.3781(7) 0.125 Uiso 0.50 calc PR 2
C11 C 0.3622(3) 0.3995(4) 0.5172(2) 0.0341(13) Uani 1 d . .
C12 C 0.3959(3) 0.3200(4) 0.4937(2) 0.0347(13) Uani 1 d . .
C13 C 0.3612(3) 0.2448(4) 0.5196(2) 0.0357(13) Uani 1 d . .
C14 C 0.3064(4) 0.2770(4) 0.5583(2) 0.0356(13) Uani 1 d . .
C15 C 0.3068(4) 0.3719(4) 0.5565(2) 0.0392(14) Uani 1 d . .
C16 C 0.3807(4) 0.4955(4) 0.5016(3) 0.055(2) Uani 1 d . .
H16A H 0.4211(4) 0.4957(4) 0.4734(3) 0.083 Uiso 1 calc R .
H16B H 0.4012(4) 0.5283(4) 0.5326(3) 0.083 Uiso 1 calc R .
H16C H 0.3318(4) 0.5248(4) 0.4888(3) 0.083 Uiso 1 calc R .
C17 C 0.4556(4) 0.3170(5) 0.4490(3) 0.051(2) Uani 1 d . .
H17A H 0.4697(4) 0.3787(5) 0.4385(3) 0.077 Uiso 1 calc R .
H17B H 0.4322(4) 0.2852(5) 0.4185(3) 0.077 Uiso 1 calc R .
H17C H 0.5039(4) 0.2852(5) 0.4607(3) 0.077 Uiso 1 calc R .
C18 C 0.3793(4) 0.1471(4) 0.5091(3) 0.051(2) Uani 1 d . .
H18A H 0.3468(4) 0.1093(4) 0.5327(3) 0.077 Uiso 1 calc R .
H18B H 0.4361(4) 0.1355(4) 0.5158(3) 0.077 Uiso 1 calc R .
H18C H 0.3667(4) 0.1328(4) 0.4721(3) 0.077 Uiso 1 calc R .
C19 C 0.2567(4) 0.2208(5) 0.5955(3) 0.054(2) Uani 1 d . .
H19A H 0.2671(4) 0.1567(5) 0.5889(3) 0.081 Uiso 1 calc R .
H19B H 0.1999(4) 0.2336(5) 0.5895(3) 0.081 Uiso 1 calc R .
H19C H 0.2708(4) 0.2354(5) 0.6323(3) 0.081 Uiso 1 calc R .
C20 C 0.2582(4) 0.4337(5) 0.5921(3) 0.059(2) Uani 1 d . .
H20A H 0.2693(4) 0.4967(5) 0.5828(3) 0.088 Uiso 1 calc R .
H20B H 0.2728(4) 0.4231(5) 0.6293(3) 0.088 Uiso 1 calc R .
H20C H 0.2011(4) 0.4213(5) 0.5872(3) 0.088 Uiso 1 calc R .
C21 C 0.2282(4) 0.4252(5) 0.3839(3) 0.053(2) Uani 1 d . .
H21 H 0.2577(4) 0.4770(5) 0.3733(3) 0.064 Uiso 1 calc R .
C22 C 0.2585(4) 0.3483(8) 0.3622(3) 0.068(3) Uani 1 d . .
H22 H 0.2995(4) 0.3599(8) 0.3370(3) 0.081 Uiso 1 calc R .
C23 C 0.2430(5) 0.2553(8) 0.3686(4) 0.074(3) Uani 1 d . .
H23 H 0.2771(5) 0.2186(8) 0.3474(4) 0.089 Uiso 1 calc R .
C24 C 0.1880(6) 0.2036(5) 0.3996(4) 0.068(3) Uani 1 d . .
H24 H 0.1965(6) 0.1404(5) 0.3967(4) 0.081 Uiso 1 calc R .
C25 C 0.1237(5) 0.2259(5) 0.4336(3) 0.061(2) Uani 1 d . .
H25 H 0.0979(5) 0.1745(5) 0.4482(3) 0.074 Uiso 1 calc R .
C26 C 0.0889(4) 0.3097(6) 0.4510(3) 0.053(2) Uani 1 d . .
H26 H 0.0426(4) 0.3013(6) 0.4724(3) 0.064 Uiso 1 calc R .
C27 C 0.1077(4) 0.4002(6) 0.4436(3) 0.055(2) Uani 1 d . .
H27 H 0.0713(4) 0.4393(6) 0.4612(3) 0.066 Uiso 1 calc R .
C28 C 0.1667(5) 0.4470(4) 0.4166(3) 0.053(2) Uani 1 d . .
H28 H 0.1633(5) 0.5102(4) 0.4225(3) 0.064 Uiso 1 calc R .
C29 C 0.0677(4) 0.1165(4) 0.2985(3) 0.050(2) Uani 1 d . .
H29A H 0.1257(4) 0.1263(4) 0.2930(3) 0.060 Uiso 1 calc R .
H29B H 0.0419(4) 0.1065(4) 0.2636(3) 0.060 Uiso 1 calc R .
C30 C 0.0528(5) 0.0374(4) 0.3356(3) 0.050(2) Uani 1 d . .
H30A H 0.0486(5) -0.0198(4) 0.3154(3) 0.060 Uiso 1 calc R .
H30B H 0.0966(5) 0.0317(4) 0.3619(3) 0.060 Uiso 1 calc R .
C31 C -0.0230(5) 0.0589(5) 0.3618(4) 0.067(2) Uani 1 d . .
H31A H -0.0198(5) 0.0449(5) 0.4002(4) 0.080 Uiso 1 calc R .
H31B H -0.0671(5) 0.0232(5) 0.3461(4) 0.080 Uiso 1 calc R .
C32 C -0.0375(4) 0.1587(4) 0.3535(3) 0.051(2) Uani 1 d . .
H32A H -0.0864(4) 0.1686(4) 0.3322(3) 0.061 Uiso 1 calc R .
H32B H -0.0438(4) 0.1898(4) 0.3881(3) 0.061 Uiso 1 calc R .

loop_
_atom_type_symbol
_atom_type_description
_atom_type_scat_dispersion_real
_atom_type_scat_dispersion_imag
_atom_type_scat_source
C C 0.0033 0.0016 'International Tables Vol C Tables 4.2.6.8 and 6.1.1.4'
H H 0.0000 0.0000 'International Tables Vol C Tables 4.2.6.8 and 6.1.1.4'
O O 0.0106 0.0060 'International Tables Vol C Tables 4.2.6.8 and 6.1.1.4'
Yb Yb -0.3850 5.5486 'International Tables Vol C Tables 4.2.6.8 and 6.1.1.4'

loop_
_geom_angle_atom_site_label_1
_geom_angle_atom_site_label_2
_geom_angle_atom_site_label_3
_geom_angle
_geom_angle_site_symmetry_1
_geom_angle_site_symmetry_3
_geom_angle_publ_flag
O1 Yb1 C1B 128.7(3) . . ?
O1 Yb1 C4B 79.1(3) . . ?
C1B Yb1 C4B 50.5(4) . . ?
O1 Yb1 C4 93.9(4) . . ?
O1 Yb1 C3B 82.0(3) . . ?
C1B Yb1 C3B 50.1(4) . . ?
C4B Yb1 C3B 29.6(4) . . ?
O1 Yb1 C3 78.6(3) . . ?
C4 Yb1 C3 29.3(4) . . ?
O1 Yb1 C2B 110.8(4) . . ?
C1B Yb1 C2B 31.0(4) . . ?
C4B Yb1 C2B 50.2(4) . . ?
C3B Yb1 C2B 30.3(4) . . ?
O1 Yb1 C2 96.0(4) . . ?
C4 Yb1 C2 48.9(4) . . ?
C3 Yb1 C2 29.5(4) . . ?
O1 Yb1 C5B 106.8(4) . . ?
C1B Yb1 C5B 30.8(4) . . ?
C4B Yb1 C5B 31.2(4) . . ?
C3B Yb1 C5B 50.4(4) . . ?
C2B Yb1 C5B 51.2(4) . . ?
O1 Yb1 C1 125.1(3) . . ?
C4 Yb1 C1 49.7(4) . . ?
C3 Yb1 C1 49.2(4) . . ?
C2 Yb1 C1 29.8(4) . . ?
O1 Yb1 C27 119.8(2) . . ?
C1B Yb1 C27 98.4(4) . . ?
C4B Yb1 C27 123.2(4) . . ?
C4 Yb1 C27 105.1(4) . . ?
C3B Yb1 C27 145.8(3) . . ?
C3 Yb1 C27 134.4(4) . . ?
C2B Yb1 C27 126.5(5) . . ?
C2 Yb1 C27 138.9(4) . . ?
C5B Yb1 C27 96.2(3) . . ?
C1 Yb1 C27 109.9(4) . . ?
O1 Yb1 C5 124.6(3) . . ?
C4 Yb1 C5 31.0(4) . . ?
C3 Yb1 C5 49.9(4) . . ?
C2 Yb1 C5 49.8(4) . . ?
C1 Yb1 C5 30.3(3) . . ?
C27 Yb1 C5 90.9(3) . . ?
C24 Yb2 C21 81.1(3) . . ?
C24 Yb2 C28 89.3(2) . . ?
C21 Yb2 C28 30.3(2) . . ?
C24 Yb2 C25 31.6(3) . . ?
C21 Yb2 C25 89.3(2) . . ?
C28 Yb2 C25 81.1(2) . . ?
C24 Yb2 C12 121.6(2) . . ?
C21 Yb2 C12 108.8(2) . . ?
C28 Yb2 C12 128.3(2) . . ?
C25 Yb2 C12 146.4(2) . . ?
C24 Yb2 C11 153.1(2) . . ?
C21 Yb2 C11 102.2(2) . . ?
C28 Yb2 C11 107.1(2) . . ?
C25 Yb2 C11 168.1(2) . . ?
C12 Yb2 C11 31.8(2) . . ?
C24 Yb2 C15 154.2(2) . . ?
C21 Yb2 C15 124.5(2) . . ?
C28 Yb2 C15 114.1(2) . . ?
C25 Yb2 C15 137.4(2) . . ?
C12 Yb2 C15 52.4(2) . . ?
C11 Yb2 C15 31.4(2) . . ?
C24 Yb2 C13 108.4(2) . . ?
C21 Yb2 C13 138.5(2) . . ?
C28 Yb2 C13 158.5(2) . . ?
C25 Yb2 C13 120.4(2) . . ?
C12 Yb2 C13 31.4(2) . . ?
C11 Yb2 C13 52.0(2) . . ?
C15 Yb2 C13 51.9(2) . . ?
C24 Yb2 C14 123.2(2) . . ?
C21 Yb2 C14 153.8(2) . . ?
C28 Yb2 C14 143.1(2) . . ?
C25 Yb2 C14 116.5(2) . . ?
C12 Yb2 C14 52.1(2) . . ?
C11 Yb2 C14 51.8(2) . . ?
C15 Yb2 C14 31.2(2) . . ?
C13 Yb2 C14 31.4(2) . . ?
C24 Yb2 C23 31.7(3) . . ?
C21 Yb2 C23 58.6(3) . . ?
C28 Yb2 C23 79.3(3) . . ?
C25 Yb2 C23 59.9(3) . . ?
C12 Yb2 C23 105.1(2) . . ?
C11 Yb2 C23 129.3(3) . . ?
C15 Yb2 C23 157.4(2) . . ?
C13 Yb2 C23 109.3(2) . . ?
C14 Yb2 C23 137.5(2) . . ?
C24 Yb2 C27 80.7(2) . . ?
C21 Yb2 C27 58.0(2) . . ?
C28 Yb2 C27 30.6(2) . . ?
C25 Yb2 C27 59.6(3) . . ?
C12 Yb2 C27 153.9(2) . . ?
C11 Yb2 C27 123.9(2) . . ?
C15 Yb2 C27 113.6(2) . . ?
C13 Yb2 C27 161.0(2) . . ?
C14 Yb2 C27 129.7(2) . . ?
C23 Yb2 C27 87.3(2) . . ?
C24 Yb2 C26 60.1(3) . . ?
C21 Yb2 C26 79.4(2) . . ?
C28 Yb2 C26 58.5(2) . . ?
C25 Yb2 C26 31.8(3) . . ?
C12 Yb2 C26 171.7(2) . . ?
C11 Yb2 C26 146.8(2) . . ?
C15 Yb2 C26 122.1(2) . . ?
C13 Yb2 C26 141.0(2) . . ?
C14 Yb2 C26 119.7(2) . . ?
C23 Yb2 C26 80.2(2) . . ?
C27 Yb2 C26 30.4(2) . . ?
C32 O1 C29 107.2(5) . . ?
C32 O1 Yb1 125.5(4) . . ?
C29 O1 Yb1 125.0(4) . . ?
C2 C1 C5 107.8(10) . . ?
C2 C1 C6 127.0(15) . . ?
C5 C1 C6 124.8(14) . . ?
C2 C1 Yb1 73.2(7) . . ?
C5 C1 Yb1 75.1(6) . . ?
C6 C1 Yb1 123.2(9) . . ?
C3 C2 C1 109.5(11) . . ?
C3 C2 C8 131.0(18) . . ?
C1 C2 C8 119.5(17) . . ?
C3 C2 Yb1 75.3(7) . . ?
C1 C2 Yb1 77.0(7) . . ?
C8 C2 Yb1 117.0(11) . . ?
C4 C3 C2 108.8(12) . . ?
C4 C3 C7 132.2(17) . . ?
C2 C3 C7 118.9(17) . . ?
C4 C3 Yb1 74.5(7) . . ?
C2 C3 Yb1 75.1(7) . . ?
C7 C3 Yb1 120.2(10) . . ?
C3 C4 C5 109.6(11) . . ?
C3 C4 C9 123.6(18) . . ?
C5 C4 C9 126.3(16) . . ?
C3 C4 Yb1 76.2(7) . . ?
C5 C4 Yb1 77.3(7) . . ?
C9 C4 Yb1 119.3(12) . . ?
C1 C5 C4 104.2(9) . . ?
C1 C5 C10 126.0(13) . . ?
C4 C5 C10 129.7(14) . . ?
C1 C5 Yb1 74.6(6) . . ?
C4 C5 Yb1 71.7(6) . . ?
C10 C5 Yb1 121.0(9) . . ?
C2B C1B C5B 109.1(11) . . ?
C2B C1B C6B 125.7(17) . . ?
C5B C1B C6B 124.6(17) . . ?
C2B C1B Yb1 75.2(7) . . ?
C5B C1B Yb1 75.7(7) . . ?
C6B C1B Yb1 122.3(11) . . ?
C3B C2B C1B 106.2(11) . . ?
C3B C2B C7B 131.6(17) . . ?
C1B C2B C7B 122.2(18) . . ?
C3B C2B Yb1 74.6(7) . . ?
C1B C2B Yb1 73.8(7) . . ?
C7B C2B Yb1 117.7(11) . . ?
C4B C3B C2B 110.5(11) . . ?
C4B C3B C8B 130.8(16) . . ?
C2B C3B C8B 118.7(16) . . ?
C4B C3B Yb1 75.0(7) . . ?
C2B C3B Yb1 75.1(7) . . ?
C8B C3B Yb1 118.7(10) . . ?
C3B C4B C5B 109.0(10) . . ?
C3B C4B C9B 117.2(14) . . ?
C5B C4B C9B 133.4(15) . . ?
C3B C4B Yb1 75.4(7) . . ?
C5B C4B Yb1 75.2(7) . . ?
C9B C4B Yb1 121.4(9) . . ?
C1B C5B C4B 105.2(10) . . ?
C1B C5B C10B 137.7(16) . . ?
C4B C5B C10B 117.1(15) . . ?
C1B C5B Yb1 73.5(7) . . ?
C4B C5B Yb1 73.6(6) . . ?
C10B C5B Yb1 118.9(10) . . ?
C15 C11 C12 108.0(5) . . ?
C15 C11 C16 126.0(6) . . ?
C12 C11 C16 126.0(6) . . ?
C15 C11 Yb2 74.2(3) . . ?
C12 C11 Yb2 74.0(3) . . ?
C16 C11 Yb2 116.4(4) . . ?
C13 C12 C11 107.2(5) . . ?
C13 C12 C17 126.4(6) . . ?
C11 C12 C17 126.4(5) . . ?
C13 C12 Yb2 74.5(3) . . ?
C11 C12 Yb2 74.2(3) . . ?
C17 C12 Yb2 116.1(4) . . ?
C12 C13 C14 108.5(5) . . ?
C12 C13 C18 126.5(6) . . ?
C14 C13 C18 125.0(6) . . ?
C12 C13 Yb2 74.1(3) . . ?
C14 C13 Yb2 74.5(3) . . ?
C18 C13 Yb2 118.3(4) . . ?
C15 C14 C13 108.1(5) . . ?
C15 C14 C19 125.2(6) . . ?
C13 C14 C19 126.7(6) . . ?
C15 C14 Yb2 74.0(3) . . ?
C13 C14 Yb2 74.1(3) . . ?
C19 C14 Yb2 118.3(4) . . ?
C14 C15 C11 108.3(5) . . ?
C14 C15 C20 125.6(6) . . ?
C11 C15 C20 126.1(6) . . ?
C14 C15 Yb2 74.8(3) . . ?
C11 C15 Yb2 74.3(3) . . ?
C20 C15 Yb2 118.6(4) . . ?
C22 C21 C28 136.4(7) . . ?
C22 C21 Yb2 77.3(5) . . ?
C28 C21 Yb2 75.0(4) . . ?
C22 C21 Yb1 75.0(4) . . ?
C28 C21 Yb1 75.1(4) . . ?
Yb2 C21 Yb1 95.8(2) . . ?
C21 C22 C23 134.8(8) . . ?
C21 C22 Yb2 72.7(5) . . ?
C23 C22 Yb2 74.0(5) . . ?
C21 C22 Yb1 76.3(4) . . ?
C23 C22 Yb1 77.1(4) . . ?
Yb2 C22 Yb1 94.9(2) . . ?
C22 C23 C24 134.7(7) . . ?
C22 C23 Yb2 75.1(4) . . ?
C24 C23 Yb2 72.6(4) . . ?
C22 C23 Yb1 73.3(4) . . ?
C24 C23 Yb1 78.3(4) . . ?
Yb2 C23 Yb1 94.1(2) . . ?
C25 C24 C23 134.0(7) . . ?
C25 C24 Yb2 74.5(4) . . ?
C23 C24 Yb2 75.8(4) . . ?
C25 C24 Yb1 75.0(4) . . ?
C23 C24 Yb1 72.4(4) . . ?
Yb2 C24 Yb1 93.2(2) . . ?
C24 C25 C26 133.9(7) . . ?
C24 C25 Yb2 73.9(4) . . ?
C26 C25 Yb2 75.7(4) . . ?
C24 C25 Yb1 76.2(4) . . ?
C26 C25 Yb1 71.8(4) . . ?
Yb2 C25 Yb1 93.4(2) . . ?
C27 C26 C25 134.5(7) . . ?
C27 C26 Yb2 74.6(4) . . ?
C25 C26 Yb2 72.5(4) . . ?
C27 C26 Yb1 73.6(4) . . ?
C25 C26 Yb1 78.5(4) . . ?
Yb2 C26 Yb1 94.5(2) . . ?
C28 C27 C26 135.3(7) . . ?
C28 C27 Yb2 72.9(4) . . ?
C26 C27 Yb2 74.9(4) . . ?
C28 C27 Yb1 76.1(4) . . ?
C26 C27 Yb1 77.0(4) . . ?
Yb2 C27 Yb1 95.6(2) . . ?
C21 C28 C27 136.0(7) . . ?
C21 C28 Yb2 74.7(4) . . ?
C27 C28 Yb2 76.5(4) . . ?
C21 C28 Yb1 76.3(4) . . ?
C27 C28 Yb1 74.5(4) . . ?
Yb2 C28 Yb1 96.1(2) . . ?
O1 C29 C30 103.8(5) . . ?
C31 C30 C29 104.5(6) . . ?
C30 C31 C32 106.8(6) . . ?
O1 C32 C31 106.0(5) . . ?

loop_
_geom_bond_atom_site_label_1
_geom_bond_atom_site_label_2
_geom_bond_distance
_geom_bond_site_symmetry_2
_geom_bond_publ_flag
Yb1 O1 2.437(4) . ?
Yb1 C1B 2.644(11) . ?
Yb1 C4B 2.652(11) . ?
Yb1 C4 2.647(12) . ?
Yb1 C3B 2.657(11) . ?
Yb1 C3 2.668(12) . ?
Yb1 C2B 2.663(13) . ?
Yb1 C2 2.665(12) . ?
Yb1 C5B 2.672(11) . ?
Yb1 C1 2.714(11) . ?
Yb1 C27 2.715(7) . ?
Yb1 C5 2.720(10) . ?
Yb2 C24 2.595(7) . ?
Yb2 C21 2.595(7) . ?
Yb2 C28 2.598(6) . ?
Yb2 C25 2.603(7) . ?
Yb2 C12 2.611(6) . ?
Yb2 C11 2.613(6) . ?
Yb2 C15 2.612(6) . ?
Yb2 C13 2.617(5) . ?
Yb2 C14 2.622(6) . ?
Yb2 C23 2.637(7) . ?
Yb2 C27 2.643(7) . ?
Yb2 C26 2.646(7) . ?
O1 C32 1.440(8) . ?
O1 C29 1.447(7) . ?
C1 C2 1.38(2) . ?
C1 C5 1.42(2) . ?
C1 C6 1.53(2) . ?
C2 C3 1.36(2) . ?
C2 C8 1.54(2) . ?
C3 C4 1.35(2) . ?
C3 C7 1.50(2) . ?
C4 C5 1.44(2) . ?
C4 C9 1.43(2) . ?
C5 C10 1.50(2) . ?
C1B C2B 1.42(2) . ?
C1B C5B 1.41(2) . ?
C1B C6B 1.49(2) . ?
C2B C3B 1.39(2) . ?
C2B C7B 1.48(2) . ?
C3B C4B 1.35(2) . ?
C3B C8B 1.51(2) . ?
C4B C5B 1.43(2) . ?
C4B C9B 1.52(2) . ?
C5B C10B 1.49(2) . ?
C11 C15 1.415(9) . ?
C11 C12 1.433(8) . ?
C11 C16 1.508(8) . ?
C12 C13 1.415(8) . ?
C12 C17 1.506(9) . ?
C13 C14 1.419(9) . ?
C13 C18 1.503(8) . ?
C14 C15 1.408(8) . ?
C14 C19 1.502(9) . ?
C15 C20 1.516(9) . ?
C21 C22 1.360(13) . ?
C21 C28 1.356(11) . ?
C22 C23 1.412(14) . ?
C23 C24 1.428(14) . ?
C24 C25 1.414(13) . ?
C25 C26 1.439(11) . ?
C26 C27 1.389(11) . ?
C27 C28 1.384(11) . ?
C29 C30 1.520(9) . ?
C30 C31 1.463(10) . ?
C31 C32 1.514(9) . ?
